data_9001902
loop_
_publ_author_name
'Birch, W. D.'
'Pring, A.'
'McBriar, E. M.'
'Gatehouse, B. M.'
'McCammon, C. A.'

_publ_section_title
;
 Bamfordite, a new hydrated iron molybdenum oxyhydroxide from Queensland,
 Australia: Description and crystal chemistry
;
_journal_name_full 'American Mineralogist'
_journal_page_first 172
_journal_page_last 177
_journal_volume 83
_journal_year 1998
_chemical_formula_sum 'Fe Mo2 O10'
_chemical_name_mineral Bamfordite
_space_group_IT_number 2
_symmetry_space_group_name_Hall '-P 1'
_symmetry_space_group_name_H-M 'P -1'
_cell_angle_alpha 71.66
_cell_angle_beta 83.43
_cell_angle_gamma 72.85
_cell_length_a 5.878
_cell_length_b 7.536
_cell_length_c 9.436
_cell_formula_units_Z 2
_cell_volume 379.003
_database_code_amcsd 0001962
_exptl_crystal_density_diffrn 3.573
_cod_original_formula_sum 'Mo2 Fe O10'
_cod_database_code 9001902

loop_
_space_group_symop_operation_xyz
x,y,z
-x,-y,-z

loop_
_atom_site_aniso_label
_atom_site_aniso_U_11
_atom_site_aniso_U_22
_atom_site_aniso_U_33
_atom_site_aniso_U_12
_atom_site_aniso_U_13
_atom_site_aniso_U_23
Mo1 0.00600 0.00570 0.00560 -0.00210 0.00050 -0.00030
Mo2 0.00910 0.00580 0.00680 -0.00310 0.00040 -0.00020
Fe1 0.00950 0.00910 0.00990 -0.00270 0.00110 -0.00140
O1 0.00600 0.00800 0.01300 -0.00100 -0.00200 -0.00400
O2 0.01400 0.02800 0.01000 -0.00900 -0.00200 -0.00300
O3 0.02200 0.00700 0.01600 -0.00300 0.00200 -0.00600
O4 0.00800 0.01300 0.02700 -0.00500 -0.00100 -0.00400
O5 0.02000 0.01000 0.01100 -0.00700 0.00600 0.00200
O6 0.01200 0.00900 0.00900 -0.00100 0.00000 -0.00200
O7 0.00800 0.00700 0.00700 -0.00200 0.00200 0.00200
O8 0.01700 0.01100 0.01600 -0.00400 -0.00200 -0.00100
O9 0.01100 0.01700 0.01100 -0.00400 0.00100 -0.00200
O10 0.01700 0.01500 0.01400 -0.00100 0.00300 -0.00900

loop_
_atom_site_label
_atom_site_fract_x
_atom_site_fract_y
_atom_site_fract_z
Mo1 0.23700 0.48090 0.26057
Mo2 0.09430 0.23400 0.05694
Fe1 -0.08170 0.89480 0.40690
O1 -0.21600 0.11600 0.50050
O2 -0.40100 0.92500 0.32810
O3 0.08100 0.67910 0.32780
O4 0.53000 0.45860 0.28400
O5 0.17000 0.28630 0.40720
O6 0.33800 0.28600 0.12520
O7 0.07600 0.48760 -0.13640
O8 -0.23400 0.32750 -0.03920
O9 -0.01700 0.09100 0.22120
O10 0.24400 0.08100 -0.03630

loop_
_cod_related_entry_id
_cod_related_entry_database
_cod_related_entry_code
1 AMCSD 0001962
